data_7246943
loop_
_publ_author_name
'Sood, Ankur'
'Kesavan, Venkitasamy'

_publ_section_title
;
 Synthesis and antibacterial activity of 2-benzylidene-3-oxobutanamide
 derivatives against resistant pathogens
;
_journal_name_full 'RSC Medicinal Chemistry'
_journal_paper_doi 10.1039/D3MD00051F
_journal_year 2023
_chemical_formula_sum 'C11 H13 N O3'
_chemical_formula_weight 207.22
_space_group_crystal_system monoclinic
_space_group_IT_number 14
_space_group_name_Hall '-P 2yn'
_space_group_name_H-M_alt 'P 1 21/n 1'
_atom_sites_solution_hydrogens mixed
_audit_creation_method SHELXL-2018/3
_audit_update_record
;
2023-01-30 deposited with the CCDC.	2023-06-22 downloaded from the CCDC.
;
_cell_angle_alpha 90
_cell_angle_beta 98.039(3)
_cell_angle_gamma 90
_cell_formula_units_Z 4
_cell_length_a 11.1110(7)
_cell_length_b 7.3567(4)
_cell_length_c 13.9127(8)
_cell_measurement_reflns_used 9477
_cell_measurement_temperature 297(2)
_cell_measurement_theta_max 68.08
_cell_measurement_theta_min 4.78
_cell_volume 1126.05(11)
_computing_cell_refinement 'APEX3/SAINT (Bruker, 2016)'
_computing_data_collection 'APEX3(Bruker, 2016)'
_computing_data_reduction 'SAINT/XPREP (Bruker, 2016)'
_computing_molecular_graphics 'ORTEP3 (Farrugia, 2012)'
_computing_structure_refinement 'SHELXL-2018/3 (Sheldrick, 2018)'
_computing_structure_solution 'SHELXT 2018/2 (Sheldrick, 2018)'
_diffrn_ambient_temperature 297(2)
_diffrn_measured_fraction_theta_full 0.991
_diffrn_measured_fraction_theta_max 0.991
_diffrn_measurement_device_type 'Bruker D8 Venture Diffractometer'
_diffrn_measurement_method '\f and \w scans'
_diffrn_radiation_type CuK\a
_diffrn_radiation_wavelength 1.54178
_diffrn_reflns_av_R_equivalents 0.0372
_diffrn_reflns_av_unetI/netI 0.0174
_diffrn_reflns_Laue_measured_fraction_full 0.991
_diffrn_reflns_Laue_measured_fraction_max 0.991
_diffrn_reflns_limit_h_max 13
_diffrn_reflns_limit_h_min -13
_diffrn_reflns_limit_k_max 8
_diffrn_reflns_limit_k_min -8
_diffrn_reflns_limit_l_max 16
_diffrn_reflns_limit_l_min -16
_diffrn_reflns_number 21157
_diffrn_reflns_point_group_measured_fraction_full 0.991
_diffrn_reflns_point_group_measured_fraction_max 0.991
_diffrn_reflns_theta_full 67.679
_diffrn_reflns_theta_max 68.239
_diffrn_reflns_theta_min 4.780
_diffrn_source 'micro focus sealed tube'
_exptl_absorpt_coefficient_mu 0.740
_exptl_absorpt_correction_T_max 0.7531
_exptl_absorpt_correction_T_min 0.6800
_exptl_absorpt_correction_type multi-scan
_exptl_absorpt_process_details 'SADABS-2016/2 - Bruker AXS'
_exptl_crystal_colour colorless
_exptl_crystal_density_diffrn 1.222
_exptl_crystal_description block
_exptl_crystal_F_000 440
_exptl_crystal_size_max 0.197
_exptl_crystal_size_mid 0.089
_exptl_crystal_size_min 0.045
_refine_diff_density_max 0.162
_refine_diff_density_min -0.199
_refine_diff_density_rms 0.027
_refine_ls_extinction_method none
_refine_ls_goodness_of_fit_ref 1.047
_refine_ls_hydrogen_treatment mixed
_refine_ls_matrix_type full
_refine_ls_number_parameters 149
_refine_ls_number_reflns 2039
_refine_ls_number_restraints 2
_refine_ls_restrained_S_all 1.047
_refine_ls_R_factor_all 0.0445
_refine_ls_R_factor_gt 0.0388
_refine_ls_shift/su_max 0.000
_refine_ls_shift/su_mean 0.000
_refine_ls_structure_factor_coef Fsqd
_refine_ls_weighting_details 'w=1/[\s^2^(Fo^2^)+(0.0670P)^2^+0.1913P] where P=(Fo^2^+2Fc^2^)/3'
_refine_ls_weighting_scheme calc
_refine_ls_wR_factor_gt 0.1097
_refine_ls_wR_factor_ref 0.1186
_reflns_Friedel_coverage 0.000
_reflns_number_gt 1782
_reflns_number_total 2039
_reflns_threshold_expression 'I > 2\s(I)'
_cod_data_source_file d3md00051f2.cif
_cod_data_source_block shelx
_cod_original_sg_symbol_H-M 'P 21/n'
_cod_database_code 7246943
_shelx_shelxl_version_number 2018/3
_shelx_space_group_comment
;
The symmetry employed for this shelxl refinement is uniquely defined
by the following loop, which should always be used as a source of
symmetry information in preference to the above space-group names.
They are only intended as comments.
;
_shelx_estimated_absorpt_t_min 0.868
_shelx_estimated_absorpt_t_max 0.967

loop_
_space_group_symop_operation_xyz
'x, y, z'
'-x+1/2, y+1/2, -z+1/2'
'-x, -y, -z'
'x-1/2, -y-1/2, z-1/2'

loop_
_atom_site_label
_atom_site_type_symbol
_atom_site_fract_x
_atom_site_fract_y
_atom_site_fract_z
_atom_site_U_iso_or_equiv
_atom_site_adp_type
_atom_site_occupancy
_atom_site_site_symmetry_order
_atom_site_calc_flag
_atom_site_refinement_flags_posn
_atom_site_refinement_flags_adp
_atom_site_refinement_flags_occupancy
_atom_site_disorder_assembly
_atom_site_disorder_group
C1 C 0.38404(12) 0.67015(18) 0.39589(10) 0.0493(3) Uani 1 1 d . . . . .
C2 C 0.28770(13) 0.5927(2) 0.33456(11) 0.0560(4) Uani 1 1 d . . . . .
H2 H 0.222688 0.542646 0.360856 0.067 Uiso 1 1 calc R U . . .
C3 C 0.28748(15) 0.5892(2) 0.23549(12) 0.0647(4) Uani 1 1 d . . . . .
H3 H 0.222455 0.537068 0.195612 0.078 Uiso 1 1 calc R U . . .
C4 C 0.38336(17) 0.6628(2) 0.19500(12) 0.0701(5) Uani 1 1 d . . . . .
H4 H 0.382650 0.660824 0.128083 0.084 Uiso 1 1 calc R U . . .
C5 C 0.47940(17) 0.7388(2) 0.25393(13) 0.0721(5) Uani 1 1 d . . . . .
H5 H 0.543953 0.788408 0.226870 0.086 Uiso 1 1 calc R U . . .
C6 C 0.48075(14) 0.7420(2) 0.35346(12) 0.0622(4) Uani 1 1 d . . . . .
H6 H 0.546862 0.792561 0.392775 0.075 Uiso 1 1 calc R U . . .
C7 C 0.39249(11) 0.67946(18) 0.50178(10) 0.0491(3) Uani 1 1 d . . . . .
H7 H 0.467792 0.716791 0.533282 0.059 Uiso 1 1 calc R U . . .
C8 C 0.31031(11) 0.64341(17) 0.56097(9) 0.0446(3) Uani 1 1 d . . . . .
C9 C 0.33767(12) 0.65810(19) 0.66824(10) 0.0519(3) Uani 1 1 d . . . . .
C10 C 0.45176(16) 0.7480(2) 0.71488(12) 0.0705(5) Uani 1 1 d . . . . .
H10A H 0.452563 0.751024 0.783948 0.106 Uiso 1 1 calc R U . . .
H10B H 0.455141 0.869832 0.690717 0.106 Uiso 1 1 calc R U . . .
H10C H 0.520846 0.680777 0.699916 0.106 Uiso 1 1 calc R U . . .
C11 C 0.18140(11) 0.58350(17) 0.52760(9) 0.0433(3) Uani 1 1 d . . . . .
O1 O 0.26404(10) 0.59751(17) 0.71708(8) 0.0696(3) Uani 1 1 d . . . . .
O2 O 0.15507(9) 0.42096(12) 0.51671(7) 0.0554(3) Uani 1 1 d . . . . .
O3 O 0.20586(15) 0.06633(16) 0.57798(9) 0.0828(4) Uani 1 1 d D . . . .
H3A H 0.203(2) 0.172(3) 0.5578(19) 0.124 Uiso 1 1 d D U . . .
H3B H 0.211(3) 0.075(4) 0.6397(13) 0.124 Uiso 1 1 d D U . . .
N1 N 0.10114(11) 0.71555(17) 0.51210(9) 0.0521(3) Uani 1 1 d . . . . .
H1A H 0.1216(16) 0.827(3) 0.5215(12) 0.062 Uiso 1 1 d . U . . .
H1B H 0.0243(16) 0.688(2) 0.4994(12) 0.062 Uiso 1 1 d . U . . .

loop_
_atom_site_aniso_label
_atom_site_aniso_U_11
_atom_site_aniso_U_22
_atom_site_aniso_U_33
_atom_site_aniso_U_23
_atom_site_aniso_U_13
_atom_site_aniso_U_12
C1 0.0426(7) 0.0443(7) 0.0627(8) 0.0058(6) 0.0127(6) 0.0019(5)
C2 0.0484(7) 0.0609(8) 0.0605(8) 0.0015(6) 0.0136(6) -0.0050(6)
C3 0.0648(9) 0.0686(10) 0.0609(9) 0.0013(7) 0.0093(7) 0.0019(7)
C4 0.0819(11) 0.0701(10) 0.0619(9) 0.0119(8) 0.0230(8) 0.0060(9)
C5 0.0734(10) 0.0699(10) 0.0799(11) 0.0147(8) 0.0351(9) -0.0039(8)
C6 0.0495(8) 0.0579(9) 0.0816(10) 0.0065(7) 0.0177(7) -0.0062(6)
C7 0.0369(6) 0.0446(7) 0.0650(8) 0.0010(6) 0.0044(5) -0.0017(5)
C8 0.0394(6) 0.0384(6) 0.0551(7) 0.0004(5) 0.0030(5) 0.0016(5)
C9 0.0473(7) 0.0484(7) 0.0586(8) -0.0029(6) 0.0028(6) 0.0051(6)
C10 0.0651(10) 0.0719(10) 0.0693(9) -0.0095(8) -0.0086(8) -0.0073(8)
C11 0.0411(6) 0.0427(7) 0.0470(6) 0.0006(5) 0.0090(5) -0.0033(5)
O1 0.0629(6) 0.0917(9) 0.0543(6) -0.0007(5) 0.0090(5) -0.0067(6)
O2 0.0513(5) 0.0423(5) 0.0722(7) -0.0013(4) 0.0075(4) -0.0073(4)
O3 0.1294(12) 0.0486(6) 0.0657(7) -0.0047(5) -0.0030(7) 0.0022(7)
N1 0.0388(6) 0.0475(6) 0.0689(7) -0.0020(5) 0.0042(5) -0.0003(5)

loop_
_atom_type_symbol
_atom_type_description
_atom_type_scat_dispersion_real
_atom_type_scat_dispersion_imag
_atom_type_scat_source
C C 0.0181 0.0091 'International Tables Vol C Tables 4.2.6.8 and 6.1.1.4'
H H 0.0000 0.0000 'International Tables Vol C Tables 4.2.6.8 and 6.1.1.4'
O O 0.0492 0.0322 'International Tables Vol C Tables 4.2.6.8 and 6.1.1.4'
N N 0.0311 0.0180 'International Tables Vol C Tables 4.2.6.8 and 6.1.1.4'

loop_
_geom_angle_atom_site_label_1
_geom_angle_atom_site_label_2
_geom_angle_atom_site_label_3
_geom_angle
_geom_angle_site_symmetry_1
_geom_angle_site_symmetry_3
_geom_angle_publ_flag
C2 C1 C6 117.72(14) . . ?
C2 C1 C7 124.79(12) . . ?
C6 C1 C7 117.48(13) . . ?
C3 C2 C1 120.89(13) . . ?
C3 C2 H2 119.6 . . ?
C1 C2 H2 119.6 . . ?
C2 C3 C4 120.42(16) . . ?
C2 C3 H3 119.8 . . ?
C4 C3 H3 119.8 . . ?
C5 C4 C3 119.70(15) . . ?
C5 C4 H4 120.1 . . ?
C3 C4 H4 120.1 . . ?
C4 C5 C6 120.29(14) . . ?
C4 C5 H5 119.9 . . ?
C6 C5 H5 119.9 . . ?
C5 C6 C1 120.96(15) . . ?
C5 C6 H6 119.5 . . ?
C1 C6 H6 119.5 . . ?
C8 C7 C1 131.00(12) . . ?
C8 C7 H7 114.5 . . ?
C1 C7 H7 114.5 . . ?
C7 C8 C9 122.85(12) . . ?
C7 C8 C11 124.65(12) . . ?
C9 C8 C11 112.50(11) . . ?
O1 C9 C8 118.35(12) . . ?
O1 C9 C10 120.96(14) . . ?
C8 C9 C10 120.69(13) . . ?
C9 C10 H10A 109.5 . . ?
C9 C10 H10B 109.5 . . ?
H10A C10 H10B 109.5 . . ?
C9 C10 H10C 109.5 . . ?
H10A C10 H10C 109.5 . . ?
H10B C10 H10C 109.5 . . ?
O2 C11 N1 123.44(12) . . ?
O2 C11 C8 121.26(11) . . ?
N1 C11 C8 115.29(11) . . ?
H3A O3 H3B 105(2) . . ?
C11 N1 H1A 121.5(12) . . ?
C11 N1 H1B 119.0(12) . . ?
H1A N1 H1B 119.0(16) . . ?

loop_
_geom_bond_atom_site_label_1
_geom_bond_atom_site_label_2
_geom_bond_distance
_geom_bond_site_symmetry_2
_geom_bond_publ_flag
C1 C2 1.394(2) . ?
C1 C6 1.3999(19) . ?
C1 C7 1.4647(19) . ?
C2 C3 1.378(2) . ?
C2 H2 0.9300 . ?
C3 C4 1.383(2) . ?
C3 H3 0.9300 . ?
C4 C5 1.371(3) . ?
C4 H4 0.9300 . ?
C5 C6 1.383(2) . ?
C5 H5 0.9300 . ?
C6 H6 0.9300 . ?
C7 C8 1.3388(18) . ?
C7 H7 0.9300 . ?
C8 C9 1.4848(19) . ?
C8 C11 1.5084(17) . ?
C9 O1 1.2186(17) . ?
C9 C10 1.495(2) . ?
C10 H10A 0.9600 . ?
C10 H10B 0.9600 . ?
C10 H10C 0.9600 . ?
C11 O2 1.2353(15) . ?
C11 N1 1.3159(17) . ?
O3 H3A 0.828(17) . ?
O3 H3B 0.855(17) . ?
N1 H1A 0.855(19) . ?
N1 H1B 0.871(18) . ?

loop_
_geom_hbond_atom_site_label_D
_geom_hbond_atom_site_label_H
_geom_hbond_atom_site_label_A
_geom_hbond_distance_DH
_geom_hbond_distance_HA
_geom_hbond_distance_DA
_geom_hbond_angle_DHA
_geom_hbond_site_symmetry_A
_geom_hbond_publ_flag
O3 H3A O2 0.828(17) 1.968(18) 2.7780(15) 166(3) . yes
O3 H3B O1 0.855(17) 1.980(17) 2.8332(17) 176(3) 2_546 yes
N1 H1A O3 0.855(19) 2.10(2) 2.9249(18) 163.3(16) 1_565 yes
N1 H1B O2 0.871(18) 2.131(18) 2.9923(16) 169.9(16) 3_566 yes

loop_
_geom_torsion_atom_site_label_1
_geom_torsion_atom_site_label_2
_geom_torsion_atom_site_label_3
_geom_torsion_atom_site_label_4
_geom_torsion
_geom_torsion_site_symmetry_1
_geom_torsion_site_symmetry_2
_geom_torsion_site_symmetry_3
_geom_torsion_site_symmetry_4
_geom_torsion_publ_flag
C6 C1 C2 C3 -0.8(2) . . . . ?
C7 C1 C2 C3 -179.75(13) . . . . ?
C1 C2 C3 C4 0.0(2) . . . . ?
C2 C3 C4 C5 0.3(3) . . . . ?
C3 C4 C5 C6 0.0(3) . . . . ?
C4 C5 C6 C1 -0.8(2) . . . . ?
C2 C1 C6 C5 1.1(2) . . . . ?
C7 C1 C6 C5 -179.81(14) . . . . ?
C2 C1 C7 C8 -10.1(2) . . . . ?
C6 C1 C7 C8 170.90(14) . . . . ?
C1 C7 C8 C9 178.82(13) . . . . ?
C1 C7 C8 C11 -1.0(2) . . . . ?
C7 C8 C9 O1 -169.34(13) . . . . ?
C11 C8 C9 O1 10.46(18) . . . . ?
C7 C8 C9 C10 11.7(2) . . . . ?
C11 C8 C9 C10 -168.49(12) . . . . ?
C7 C8 C11 O2 89.30(17) . . . . ?
C9 C8 C11 O2 -90.49(15) . . . . ?
C7 C8 C11 N1 -91.14(16) . . . . ?
C9 C8 C11 N1 89.06(14) . . . . ?
